data_4034567
loop_
_publ_author_name
'Qin, Pengjin'
'Holland, Ryan L.'
'Bunker, Kevin D.'
'O'Connor, Joseph M'
'Baldridge, Kim K.'
'Rheingold, Arnold L.'

_publ_section_title
;
 Acid-Induced Liberation of Polysubstituted Cyclopentadiene Ligands from
 Cyclopentadienyl Cobalt: A [2 + 2 + 1] Cycloaddition Route toward
 1,2,4-Trisubstituted Cyclopentadienes.
;
_journal_issue 21
_journal_name_full 'The Journal of organic chemistry'
_journal_page_first 13992
_journal_page_last 14004
_journal_paper_doi 10.1021/acs.joc.9b02182
_journal_volume 84
_journal_year 2019
_chemical_formula_moiety 'C20 H18 O4 S'
_chemical_formula_sum 'C20 H18 O4 S'
_chemical_formula_weight 354.40
_space_group_crystal_system monoclinic
_space_group_IT_number 14
_space_group_name_Hall '-P 2yn'
_space_group_name_H-M_alt 'P 1 21/n 1'
_atom_sites_solution_hydrogens geom
_atom_sites_solution_primary dual
_atom_sites_solution_secondary difmap
_audit_creation_date 2017-01-11
_audit_creation_method
;
Olex2 1.2-beta
(compiled 2017.01.04 svn.r3372 for OlexSys, GUI svn.r5289)
;
_cell_angle_alpha 90
_cell_angle_beta 104.003(3)
_cell_angle_gamma 90
_cell_formula_units_Z 4
_cell_length_a 11.0617(8)
_cell_length_b 10.3249(8)
_cell_length_c 15.3097(11)
_cell_measurement_reflns_used 4157
_cell_measurement_temperature 100.0
_cell_measurement_theta_max 25.236
_cell_measurement_theta_min 2.402
_cell_volume 1696.6(2)
_computing_cell_refinement 'SAINT v8.34A (Bruker, 2013)'
_computing_data_collection 'APEX2 v2014.11-0 (Bruker, 2014)'
_computing_data_reduction 'SAINT v8.34A (Bruker, 2013)'
_computing_molecular_graphics 'Olex2 (Dolomanov et al., 2009)'
_computing_publication_material 'Olex2 (Dolomanov et al., 2009)'
_computing_structure_refinement 'ShelXL (Sheldrick, 2015)'
_computing_structure_solution 'ShelXT (Sheldrick, 2015)'
_diffrn_ambient_temperature 100.0
_diffrn_detector 'Bruker APEX-II CCD'
_diffrn_detector_area_resol_mean 7.9
_diffrn_detector_type 'CCD Area Detector'
_diffrn_measured_fraction_theta_full 0.996
_diffrn_measured_fraction_theta_max 0.993
_diffrn_measurement_device 'Kappa Four-Circle Diffractometer'
_diffrn_measurement_device_type 'Bruker X8 APEX II'
_diffrn_measurement_method '\w and \f scans'
_diffrn_radiation_monochromator graphite
_diffrn_radiation_probe x-ray
_diffrn_radiation_type MoK\a
_diffrn_radiation_wavelength 0.71073
_diffrn_radiation_xray_symbol K-L~3~
_diffrn_reflns_av_R_equivalents 0.0352
_diffrn_reflns_av_unetI/netI 0.0363
_diffrn_reflns_Laue_measured_fraction_full 0.996
_diffrn_reflns_Laue_measured_fraction_max 0.993
_diffrn_reflns_limit_h_max 13
_diffrn_reflns_limit_h_min -13
_diffrn_reflns_limit_k_max 12
_diffrn_reflns_limit_k_min -8
_diffrn_reflns_limit_l_max 18
_diffrn_reflns_limit_l_min -18
_diffrn_reflns_number 11890
_diffrn_reflns_point_group_measured_fraction_full 0.996
_diffrn_reflns_point_group_measured_fraction_max 0.993
_diffrn_reflns_theta_full 25.000
_diffrn_reflns_theta_max 25.381
_diffrn_reflns_theta_min 2.737
_diffrn_source 'sealed tube'
_diffrn_source_type fine-focus
_diffrn_standards_number 0
_exptl_absorpt_coefficient_mu 0.213
_exptl_absorpt_correction_T_max 0.0916
_exptl_absorpt_correction_T_min 0.0635
_exptl_absorpt_correction_type multi-scan
_exptl_absorpt_process_details
'SADABS-2014/5 (Bruker,2014/5) was used for absorption correction. wR2(int) was 0.0460 before and 0.0393 after correction. The Ratio of minimum to maximum transmission is 0.6932. The \l/2 correction factor is 0.00150.'
_exptl_crystal_colour 'Light Yellow'
_exptl_crystal_colour_modifier light
_exptl_crystal_colour_primary yellow
_exptl_crystal_density_diffrn 1.388
_exptl_crystal_description Needle
_exptl_crystal_F_000 744
_exptl_crystal_size_max 0.297
_exptl_crystal_size_mid 0.086
_exptl_crystal_size_min 0.074
_refine_diff_density_max 0.376
_refine_diff_density_min -0.344
_refine_diff_density_rms 0.052
_refine_ls_extinction_method none
_refine_ls_goodness_of_fit_ref 1.059
_refine_ls_hydrogen_treatment constr
_refine_ls_matrix_type full
_refine_ls_number_parameters 227
_refine_ls_number_reflns 3094
_refine_ls_number_restraints 0
_refine_ls_restrained_S_all 1.059
_refine_ls_R_factor_all 0.0541
_refine_ls_R_factor_gt 0.0406
_refine_ls_shift/su_max 0.000
_refine_ls_shift/su_mean 0.000
_refine_ls_structure_factor_coef Fsqd
_refine_ls_weighting_details 'w=1/[\s^2^(Fo^2^)+(0.0357P)^2^+1.1105P] where P=(Fo^2^+2Fc^2^)/3'
_refine_ls_weighting_scheme calc
_refine_ls_wR_factor_gt 0.0894
_refine_ls_wR_factor_ref 0.0952
_reflns_Friedel_coverage 0.000
_reflns_number_gt 2529
_reflns_number_total 3094
_reflns_threshold_expression 'I > 2\s(I)'
_cod_data_source_file jo9b02182_si_002.cif
_cod_data_source_block PQ_0313
_cod_depositor_comments
;
The following automatic conversions were performed:

data item '_diffrn_radiation_probe' value 'X-ray' was changed to
'x-ray' in accordance with the
/home/data/users/saulius/crontab/automatic-downloads/current/ACS/lib/dictionaries/cif_core.dic
dictionary named 'cif_core.dic' version 2.4.2 last updated on
2011-04-26.

data item '_exptl_crystal_colour_modifier' value 'Light' was changed
to 'light' in accordance with the
/home/data/users/saulius/crontab/automatic-downloads/current/ACS/lib/dictionaries/cif_core.dic
dictionary named 'cif_core.dic' version 2.4.2 last updated on
2011-04-26.

data item '_exptl_crystal_colour_primary' value 'Yellow' was changed
to 'yellow' in accordance with the
/home/data/users/saulius/crontab/automatic-downloads/current/ACS/lib/dictionaries/cif_core.dic
dictionary named 'cif_core.dic' version 2.4.2 last updated on
2011-04-26.

Automatic conversion script
Id: cif_fix_values 6909 2019-04-08 15:41:33Z antanas 
;
_cod_database_code 4034567
_shelx_shelxl_version_number 2016/6
_shelx_space_group_comment
;
The symmetry employed for this shelxl refinement is uniquely defined
by the following loop, which should always be used as a source of
symmetry information in preference to the above space-group names.
They are only intended as comments.
;
_shelx_estimated_absorpt_t_max 0.984
_shelx_estimated_absorpt_t_min 0.939
_olex2_refinement_description
;
1. Fixed Uiso
 At 1.2 times of:
  All C(H) groups, All C(H,H) groups
 At 1.5 times of:
  All C(H,H,H) groups
2. Shared sites
{C5B, C5}
{C2B, C2}
3. Uiso/Uaniso restraints and constraints
Uanis(C5) = Uanis(C5B)
Uanis(C5B) = Uanis(C5)
Uanis(C2B) = Uanis(C2)
4. Others
 Fixed Sof: C2(0.5) H2(0.5) C2B(0.5) H2BA(0.5) H2BB(0.5) C5(0.5) H5A(0.5)
 H5B(0.5) C5B(0.5) H5BA(0.5)
5.a Secondary CH2 refined with riding coordinates:
 C2B(H2BA,H2BB), C5(H5A,H5B), C13(H13A,H13B)
5.b Aromatic/amide H refined with riding coordinates:
 C2(H2), C5B(H5BA), C7(H7), C8(H8), C9(H9), C10(H10), C11(H11), C16(H16),
 C17(H17), C18(H18), C19(H19), C20(H20)
5.c Idealised Me refined as rotating group:
 C14(H14A,H14B,H14C)
;
_olex2_submission_special_instructions 'No special instructions were received'

loop_
_space_group_symop_operation_xyz
'x, y, z'
'-x+1/2, y+1/2, -z+1/2'
'-x, -y, -z'
'x-1/2, -y-1/2, z-1/2'

loop_
_atom_site_label
_atom_site_type_symbol
_atom_site_fract_x
_atom_site_fract_y
_atom_site_fract_z
_atom_site_U_iso_or_equiv
_atom_site_adp_type
_atom_site_occupancy
_atom_site_site_symmetry_order
_atom_site_calc_flag
_atom_site_refinement_flags_posn
_atom_site_refinement_flags_occupancy
_atom_site_disorder_assembly
_atom_site_disorder_group
S1 S 0.32303(4) 0.04732(5) 0.61987(4) 0.02110(15) Uani 1 1 d . . . .
O1 O 0.21225(12) 0.11908(16) 0.57970(10) 0.0289(4) Uani 1 1 d . . . .
O2 O 0.34154(13) -0.07978(15) 0.58633(10) 0.0264(4) Uani 1 1 d . . . .
O3 O 0.83810(13) 0.27131(15) 0.57203(10) 0.0296(4) Uani 1 1 d . . . .
O4 O 0.81974(12) 0.06895(14) 0.62185(10) 0.0232(3) Uani 1 1 d . . . .
C1 C 0.45186(17) 0.1418(2) 0.61466(13) 0.0205(5) Uani 1 1 d . . . .
C2 C 0.56823(18) 0.0921(2) 0.60835(14) 0.0232(5) Uani 0.5 1 d . P A 1
H2 H 0.590162 0.003826 0.604017 0.028 Uiso 0.5 1 calc R P A 1
C2B C 0.56823(18) 0.0921(2) 0.60835(14) 0.0232(5) Uani 0.5 1 d . P A 2
H2BA H 0.559854 0.042951 0.551686 0.028 Uiso 0.5 1 calc R P A 2
H2BB H 0.603217 0.034167 0.659753 0.028 Uiso 0.5 1 calc R P A 2
C3 C 0.64861(18) 0.2065(2) 0.60990(13) 0.0200(5) Uani 1 1 d . . . .
C4 C 0.58556(18) 0.3174(2) 0.61874(13) 0.0201(5) Uani 1 1 d . . . .
C5 C 0.45526(18) 0.2793(2) 0.61988(14) 0.0232(5) Uani 0.5 1 d . P A 1
H5A H 0.434805 0.309098 0.676061 0.028 Uiso 0.5 1 calc R P A 1
H5B H 0.394717 0.317655 0.567947 0.028 Uiso 0.5 1 calc R P A 1
C5B C 0.45526(18) 0.2793(2) 0.61988(14) 0.0232(5) Uani 0.5 1 d . P A 2
H5BA H 0.388576 0.335436 0.623378 0.028 Uiso 0.5 1 calc R P A 2
C6 C 0.33239(17) 0.0341(2) 0.73642(14) 0.0196(4) Uani 1 1 d . . . .
C7 C 0.39450(17) -0.0698(2) 0.78529(14) 0.0222(5) Uani 1 1 d . . . .
H7 H 0.432754 -0.133964 0.756539 0.027 Uiso 1 1 calc R . . .
C8 C 0.39988(18) -0.0784(2) 0.87682(15) 0.0252(5) Uani 1 1 d . . . .
H8 H 0.440419 -0.149806 0.910841 0.030 Uiso 1 1 calc R . . .
C9 C 0.34586(19) 0.0175(2) 0.91823(15) 0.0261(5) Uani 1 1 d . . . .
H9 H 0.349716 0.011436 0.980763 0.031 Uiso 1 1 calc R . . .
C10 C 0.28643(19) 0.1219(2) 0.86954(15) 0.0276(5) Uani 1 1 d . . . .
H10 H 0.251004 0.187725 0.898904 0.033 Uiso 1 1 calc R . . .
C11 C 0.27848(18) 0.1307(2) 0.77810(15) 0.0242(5) Uani 1 1 d . . . .
H11 H 0.236806 0.201639 0.744204 0.029 Uiso 1 1 calc R . . .
C12 C 0.77784(18) 0.1892(2) 0.59911(14) 0.0211(5) Uani 1 1 d . . . .
C13 C 0.94653(18) 0.0457(2) 0.61302(16) 0.0274(5) Uani 1 1 d . . . .
H13A H 1.006329 0.100430 0.656030 0.033 Uiso 1 1 calc R . . .
H13B H 0.953115 0.066789 0.551261 0.033 Uiso 1 1 calc R . . .
C14 C 0.9746(2) -0.0951(2) 0.63279(16) 0.0308(5) Uani 1 1 d . . . .
H14A H 0.919304 -0.148112 0.586878 0.046 Uiso 1 1 calc GR . . .
H14B H 0.961465 -0.116282 0.692189 0.046 Uiso 1 1 calc GR . . .
H14C H 1.061495 -0.112676 0.632198 0.046 Uiso 1 1 calc GR . . .
C15 C 0.62424(18) 0.4551(2) 0.62805(13) 0.0199(4) Uani 1 1 d . . . .
C16 C 0.74879(19) 0.4926(2) 0.65824(14) 0.0236(5) Uani 1 1 d . . . .
H16 H 0.811779 0.428360 0.673901 0.028 Uiso 1 1 calc R . . .
C17 C 0.78157(19) 0.6224(2) 0.66561(15) 0.0268(5) Uani 1 1 d . . . .
H17 H 0.866890 0.646006 0.684815 0.032 Uiso 1 1 calc R . . .
C18 C 0.6913(2) 0.7181(2) 0.64528(15) 0.0277(5) Uani 1 1 d . . . .
H18 H 0.714186 0.806949 0.650141 0.033 Uiso 1 1 calc R . . .
C19 C 0.5670(2) 0.6823(2) 0.61774(15) 0.0286(5) Uani 1 1 d . . . .
H19 H 0.504197 0.747051 0.604669 0.034 Uiso 1 1 calc R . . .
C20 C 0.53413(19) 0.5528(2) 0.60919(14) 0.0260(5) Uani 1 1 d . . . .
H20 H 0.448628 0.529752 0.590129 0.031 Uiso 1 1 calc R . . .

loop_
_atom_site_aniso_label
_atom_site_aniso_U_11
_atom_site_aniso_U_22
_atom_site_aniso_U_33
_atom_site_aniso_U_23
_atom_site_aniso_U_13
_atom_site_aniso_U_12
S1 0.0151(2) 0.0222(3) 0.0260(3) -0.0012(2) 0.0050(2) -0.0032(2)
O1 0.0165(7) 0.0362(10) 0.0329(9) 0.0050(7) 0.0037(6) -0.0001(7)
O2 0.0257(7) 0.0253(9) 0.0290(8) -0.0077(7) 0.0082(6) -0.0070(6)
O3 0.0283(8) 0.0234(9) 0.0420(9) 0.0018(7) 0.0183(7) -0.0036(7)
O4 0.0191(7) 0.0221(9) 0.0303(8) 0.0025(7) 0.0096(6) 0.0008(6)
C1 0.0174(9) 0.0221(12) 0.0222(11) -0.0008(9) 0.0055(8) -0.0024(9)
C2 0.0244(10) 0.0241(12) 0.0231(11) -0.0030(9) 0.0098(9) -0.0044(9)
C2B 0.0244(10) 0.0241(12) 0.0231(11) -0.0030(9) 0.0098(9) -0.0044(9)
C3 0.0212(10) 0.0194(12) 0.0206(11) -0.0010(9) 0.0074(8) -0.0026(9)
C4 0.0188(10) 0.0237(12) 0.0174(10) -0.0002(9) 0.0035(8) -0.0021(9)
C5 0.0213(10) 0.0258(12) 0.0231(11) -0.0032(10) 0.0067(9) -0.0032(9)
C5B 0.0213(10) 0.0258(12) 0.0231(11) -0.0032(10) 0.0067(9) -0.0032(9)
C6 0.0140(9) 0.0190(11) 0.0262(11) -0.0028(9) 0.0058(8) -0.0038(8)
C7 0.0171(9) 0.0165(12) 0.0335(12) -0.0038(9) 0.0074(9) -0.0017(8)
C8 0.0215(10) 0.0216(12) 0.0318(12) 0.0019(10) 0.0048(9) 0.0001(9)
C9 0.0240(10) 0.0290(13) 0.0263(11) -0.0028(10) 0.0078(9) -0.0063(10)
C10 0.0259(11) 0.0238(13) 0.0360(13) -0.0085(10) 0.0130(10) 0.0007(9)
C11 0.0203(10) 0.0188(11) 0.0347(12) -0.0003(10) 0.0089(9) 0.0020(9)
C12 0.0217(10) 0.0186(12) 0.0237(11) -0.0025(9) 0.0072(9) -0.0015(9)
C13 0.0174(10) 0.0286(13) 0.0385(13) 0.0001(11) 0.0111(9) -0.0004(9)
C14 0.0258(11) 0.0292(13) 0.0386(13) 0.0062(11) 0.0103(10) 0.0050(10)
C15 0.0230(10) 0.0192(11) 0.0184(10) -0.0011(9) 0.0070(8) -0.0003(9)
C16 0.0222(10) 0.0191(12) 0.0288(12) 0.0000(9) 0.0048(9) 0.0002(9)
C17 0.0229(11) 0.0241(13) 0.0319(12) -0.0019(10) 0.0041(9) -0.0048(9)
C18 0.0353(12) 0.0177(12) 0.0311(12) -0.0012(10) 0.0097(10) -0.0035(10)
C19 0.0293(11) 0.0222(13) 0.0348(13) 0.0026(10) 0.0090(10) 0.0061(10)
C20 0.0219(10) 0.0266(13) 0.0295(12) -0.0005(10) 0.0062(9) -0.0016(9)

loop_
_atom_type_symbol
_atom_type_description
_atom_type_scat_dispersion_real
_atom_type_scat_dispersion_imag
_atom_type_scat_source
C C 0.0033 0.0016 'International Tables Vol C Tables 4.2.6.8 and 6.1.1.4'
H H 0.0000 0.0000 'International Tables Vol C Tables 4.2.6.8 and 6.1.1.4'
O O 0.0106 0.0060 'International Tables Vol C Tables 4.2.6.8 and 6.1.1.4'
S S 0.1246 0.1234 'International Tables Vol C Tables 4.2.6.8 and 6.1.1.4'

loop_
_geom_angle_atom_site_label_1
_geom_angle_atom_site_label_2
_geom_angle_atom_site_label_3
_geom_angle
O1 S1 O2 119.80(9)
O1 S1 C1 108.27(10)
O1 S1 C6 107.90(9)
O2 S1 C1 107.75(9)
O2 S1 C6 108.10(9)
C1 S1 C6 103.90(9)
C12 O4 C13 114.04(16)
C2 C1 S1 124.66(17)
C2 C1 C5 110.78(18)
C2B C1 S1 124.66(17)
C2B C1 C5B 110.78(18)
C5 C1 S1 124.51(15)
C5B C1 S1 124.51(15)
C1 C2 H2 127.3
C1 C2 C3 105.32(19)
C3 C2 H2 127.3
C1 C2B H2BA 110.7
C1 C2B H2BB 110.7
C1 C2B C3 105.32(19)
H2BA C2B H2BB 108.8
C3 C2B H2BA 110.7
C3 C2B H2BB 110.7
C2 C3 C12 119.54(18)
C2B C3 C12 119.54(18)
C4 C3 C2 110.66(17)
C4 C3 C2B 110.66(17)
C4 C3 C12 129.76(19)
C3 C4 C5 107.28(18)
C3 C4 C5B 107.28(18)
C3 C4 C15 132.23(18)
C15 C4 C5 120.49(18)
C15 C4 C5B 120.49(18)
C1 C5 C4 105.92(17)
C1 C5 H5A 110.6
C1 C5 H5B 110.6
C4 C5 H5A 110.6
C4 C5 H5B 110.6
H5A C5 H5B 108.7
C1 C5B C4 105.92(17)
C1 C5B H5BA 127.0
C4 C5B H5BA 127.0
C7 C6 S1 120.22(16)
C7 C6 C11 121.1(2)
C11 C6 S1 118.70(16)
C6 C7 H7 120.4
C6 C7 C8 119.14(19)
C8 C7 H7 120.4
C7 C8 H8 120.1
C9 C8 C7 119.8(2)
C9 C8 H8 120.1
C8 C9 H9 119.6
C10 C9 C8 120.8(2)
C10 C9 H9 119.6
C9 C10 H10 119.9
C9 C10 C11 120.1(2)
C11 C10 H10 119.9
C6 C11 H11 120.4
C10 C11 C6 119.1(2)
C10 C11 H11 120.4
O3 C12 O4 123.51(18)
O3 C12 C3 125.18(19)
O4 C12 C3 111.30(17)
O4 C13 H13A 110.3
O4 C13 H13B 110.3
O4 C13 C14 107.29(17)
H13A C13 H13B 108.5
C14 C13 H13A 110.3
C14 C13 H13B 110.3
C13 C14 H14A 109.5
C13 C14 H14B 109.5
C13 C14 H14C 109.5
H14A C14 H14B 109.5
H14A C14 H14C 109.5
H14B C14 H14C 109.5
C16 C15 C4 122.47(19)
C16 C15 C20 117.7(2)
C20 C15 C4 119.83(18)
C15 C16 H16 119.6
C17 C16 C15 120.9(2)
C17 C16 H16 119.6
C16 C17 H17 119.6
C16 C17 C18 120.7(2)
C18 C17 H17 119.6
C17 C18 H18 120.5
C17 C18 C19 119.1(2)
C19 C18 H18 120.5
C18 C19 H19 119.8
C20 C19 C18 120.3(2)
C20 C19 H19 119.8
C15 C20 H20 119.3
C19 C20 C15 121.3(2)
C19 C20 H20 119.3

loop_
_geom_bond_atom_site_label_1
_geom_bond_atom_site_label_2
_geom_bond_distance
S1 O1 1.4367(15)
S1 O2 1.4417(16)
S1 C1 1.745(2)
S1 C6 1.767(2)
O3 C12 1.212(2)
O4 C12 1.341(2)
O4 C13 1.461(2)
C1 C2 1.411(3)
C1 C2B 1.411(3)
C1 C5 1.421(3)
C1 C5B 1.421(3)
C2 H2 0.9500
C2 C3 1.475(3)
C2B H2BA 0.9900
C2B H2BB 0.9900
C2B C3 1.475(3)
C3 C4 1.364(3)
C3 C12 1.489(3)
C4 C5 1.498(3)
C4 C5B 1.498(3)
C4 C15 1.481(3)
C5 H5A 0.9900
C5 H5B 0.9900
C5B H5BA 0.9500
C6 C7 1.391(3)
C6 C11 1.393(3)
C7 H7 0.9500
C7 C8 1.391(3)
C8 H8 0.9500
C8 C9 1.387(3)
C9 H9 0.9500
C9 C10 1.383(3)
C10 H10 0.9500
C10 C11 1.384(3)
C11 H11 0.9500
C13 H13A 0.9900
C13 H13B 0.9900
C13 C14 1.501(3)
C14 H14A 0.9800
C14 H14B 0.9800
C14 H14C 0.9800
C15 C16 1.398(3)
C15 C20 1.398(3)
C16 H16 0.9500
C16 C17 1.385(3)
C17 H17 0.9500
C17 C18 1.386(3)
C18 H18 0.9500
C18 C19 1.386(3)
C19 H19 0.9500
C19 C20 1.384(3)
C20 H20 0.9500
